data_4069922
loop_
_publ_author_name
'Tanabe, Makoto'
'Hanzawa, Masaya'
'Ishikawa, Naoko'
'Osakada, Kohtaro'

_publ_section_title
;
 Formation and Ring Expansion of Germaplatinacycles via Dehydrogenative
 Ge&#x2212;Ge and Ge&#x2212;Pt Bond-Forming Reactions
;
_journal_issue 20
_journal_name_full Organometallics
_journal_page_first 6014
_journal_paper_doi 10.1021/om900505k
_journal_volume 28
_journal_year 2009
_chemical_formula_moiety 'C34 H43 Ge2 P2 Pt '
_chemical_formula_sum 'C34 H43 Ge2 P2 Pt'
_chemical_formula_weight 853.93
_space_group_IT_number 14
_symmetry_cell_setting monoclinic
_symmetry_Int_Tables_number 14
_symmetry_space_group_name_Hall '-P 2ybc'
_symmetry_space_group_name_H-M 'P 1 21/c 1'
_cell_angle_alpha 90.0000
_cell_angle_beta 118.373(3)
_cell_angle_gamma 90.0000
_cell_formula_units_Z 4
_cell_length_a 17.672(4)
_cell_length_b 11.870(2)
_cell_length_c 17.501(3)
_cell_measurement_reflns_used 9944
_cell_measurement_temperature 113.1
_cell_measurement_theta_max 27.5
_cell_measurement_theta_min 3.1
_cell_volume 3230.1(11)
_computing_cell_refinement CrystalClear
_computing_data_collection CrystalClear
_computing_data_reduction CrystalStructure
_computing_publication_material 'CrystalStructure 3.8'
_computing_structure_refinement SHELXL
_computing_structure_solution SHELXS97
_diffrn_detector_area_resol_mean 7.31
_diffrn_measured_fraction_theta_full 0.954
_diffrn_measured_fraction_theta_max 0.954
_diffrn_measurement_device_type 'Rigaku Saturn'
_diffrn_measurement_method \w
_diffrn_radiation_type 'Mo K\a'
_diffrn_radiation_wavelength 0.71070
_diffrn_reflns_av_R_equivalents 0.032
_diffrn_reflns_limit_h_max 22
_diffrn_reflns_limit_h_min -16
_diffrn_reflns_limit_k_max 15
_diffrn_reflns_limit_k_min -15
_diffrn_reflns_limit_l_max 16
_diffrn_reflns_limit_l_min -22
_diffrn_reflns_number 22578
_diffrn_reflns_theta_full 27.48
_diffrn_reflns_theta_max 27.48
_exptl_absorpt_coefficient_mu 6.272
_exptl_absorpt_correction_T_max 0.605
_exptl_absorpt_correction_T_min 0.301
_exptl_absorpt_correction_type multi-scan
_exptl_absorpt_process_details 'Jacobson, R. (1998) Private communication'
_exptl_crystal_colour colorless
_exptl_crystal_density_diffrn 1.740
_exptl_crystal_density_method 'not measured'
_exptl_crystal_description prism
_exptl_crystal_F_000 1676.00
_exptl_crystal_size_max 0.17
_exptl_crystal_size_mid 0.15
_exptl_crystal_size_min 0.08
_refine_diff_density_max 4.05
_refine_diff_density_min -2.45
_refine_ls_extinction_method none
_refine_ls_goodness_of_fit_ref 1.044
_refine_ls_hydrogen_treatment mixed
_refine_ls_number_parameters 361
_refine_ls_number_reflns 7072
_refine_ls_R_factor_all 0.0386
_refine_ls_R_factor_gt 0.0351
_refine_ls_shift/su_max 8.6130
_refine_ls_structure_factor_coef Fsqd
_refine_ls_weighting_details 'w = 1/[\s^2^(Fo^2^)+(0.0535P)^2^+7.1087P] where P=(Fo^2^+2Fc^2^)/3'
_refine_ls_weighting_scheme calc
_refine_ls_wR_factor_gt 0.0938
_refine_ls_wR_factor_ref 0.0963
_reflns_number_gt 6404
_reflns_number_total 7072
_reflns_threshold_expression F^2^>2.0\s(F^2^)
_cod_data_source_file om900505k_si_001.cif
_cod_data_source_block '__complex1'
_cod_original_cell_volume 3230.0(11)
_cod_original_formula_sum 'C34 H43 Ge2 P2 Pt '
_cod_database_code 4069922

loop_
_symmetry_equiv_pos_site_id
_symmetry_equiv_pos_as_xyz
1 +X,+Y,+Z
2 -X,1/2+Y,1/2-Z
3 -X,-Y,-Z
4 +X,1/2-Y,1/2+Z

loop_
_atom_site_label
_atom_site_type_symbol
_atom_site_fract_x
_atom_site_fract_y
_atom_site_fract_z
_atom_site_U_iso_or_equiv
_atom_site_adp_type
_atom_site_occupancy
_atom_site_symmetry_multiplicity
_atom_site_calc_flag
_atom_site_refinement_flags
Pt1 Pt 0.236394(10) 0.641052(13) 0.360913(11) 0.01525(6) Uani 1.00 1 d .
Ge1 Ge 0.14579(3) 0.74533(4) 0.22711(3) 0.01665(11) Uani 1.00 1 d .
Ge2 Ge 0.29656(3) 0.52970(4) 0.28541(3) 0.01578(11) Uani 1.00 1 d .
P1 P 0.32711(8) 0.55630(10) 0.49027(8) 0.0216(2) Uani 1.00 1 d .
P2 P 0.18452(8) 0.73703(10) 0.44012(8) 0.0196(2) Uani 1.00 1 d .
C1 C 0.0256(2) 0.7593(3) 0.2063(2) 0.0171(8) Uani 1.00 1 d .
C2 C -0.0194(3) 0.8613(3) 0.1876(3) 0.0210(9) Uani 1.00 1 d .
C3 C -0.1036(3) 0.8664(3) 0.1749(3) 0.0256(10) Uani 1.00 1 d .
C4 C -0.1442(3) 0.7701(4) 0.1807(3) 0.0247(9) Uani 1.00 1 d .
C5 C -0.1009(3) 0.6675(4) 0.1991(3) 0.0238(9) Uani 1.00 1 d .
C6 C -0.0176(3) 0.6632(3) 0.2110(3) 0.0199(9) Uani 1.00 1 d .
C7 C 0.1818(3) 0.9006(3) 0.2177(3) 0.0232(9) Uani 1.00 1 d .
C8 C 0.1338(3) 0.9629(4) 0.1427(3) 0.0279(10) Uani 1.00 1 d .
C9 C 0.1585(4) 1.0721(4) 0.1328(4) 0.0372(13) Uani 1.00 1 d .
C10 C 0.2324(4) 1.1182(4) 0.1978(4) 0.0398(14) Uani 1.00 1 d .
C11 C 0.2814(3) 1.0584(4) 0.2731(4) 0.0367(13) Uani 1.00 1 d .
C12 C 0.2562(3) 0.9497(4) 0.2828(3) 0.0268(10) Uani 1.00 1 d .
C13 C 0.2174(3) 0.4603(3) 0.1718(2) 0.0201(9) Uani 1.00 1 d .
C14 C 0.1302(3) 0.4522(4) 0.1452(3) 0.0285(10) Uani 1.00 1 d .
C15 C 0.0759(4) 0.3953(5) 0.0694(3) 0.0416(14) Uani 1.00 1 d .
C16 C 0.1073(4) 0.3471(4) 0.0185(3) 0.0450(17) Uani 1.00 1 d .
C17 C 0.1933(5) 0.3554(4) 0.0434(3) 0.0419(16) Uani 1.00 1 d .
C18 C 0.2479(3) 0.4115(4) 0.1197(3) 0.0317(11) Uani 1.00 1 d .
C19 C 0.3888(2) 0.6088(3) 0.2726(2) 0.0182(8) Uani 1.00 1 d .
C20 C 0.4020(3) 0.7232(4) 0.2881(3) 0.0254(10) Uani 1.00 1 d .
C21 C 0.4668(3) 0.7795(4) 0.2808(3) 0.0315(11) Uani 1.00 1 d .
C22 C 0.5204(3) 0.7219(4) 0.2569(3) 0.0284(10) Uani 1.00 1 d .
C23 C 0.5093(3) 0.6077(4) 0.2422(4) 0.0365(13) Uani 1.00 1 d .
C24 C 0.4450(3) 0.5518(4) 0.2513(3) 0.0326(12) Uani 1.00 1 d .
C25 C 0.3351(3) 0.4047(4) 0.5042(3) 0.0332(11) Uani 1.00 1 d .
C26 C 0.4377(3) 0.6017(4) 0.5307(3) 0.0314(11) Uani 1.00 1 d .
C27 C 0.0895(3) 0.6742(4) 0.4372(3) 0.0260(10) Uani 1.00 1 d .
C28 C 0.1584(3) 0.8845(4) 0.4260(3) 0.0290(11) Uani 1.00 1 d .
C29 C 0.2997(3) 0.6047(5) 0.5743(3) 0.0318(11) Uani 1.00 1 d .
C30 C 0.2656(3) 0.7244(4) 0.5554(3) 0.0297(11) Uani 1.00 1 d .
C31 C 0.3701(8) 0.4223(12) 0.0152(9) 0.047(3) Uani 0.50 1 d P
C32 C 0.4433(9) 0.5724(9) 0.0041(6) 0.111(4) Uani 1.00 1 d .
C33 C 0.4310(7) 0.4622(8) 0.0090(5) 0.093(3) Uani 1.00 1 d .
C34 C 0.4885(10) 0.3840(10) 0.0071(8) 0.125(6) Uani 1.00 1 d .
H1 H 0.135(2) 0.702(3) 0.137(2) 0.000(9) Uiso 1.00 1 c .
H2 H 0.351(2) 0.395(3) 0.339(2) 0.000(9) Uiso 1.00 1 c .
H3 H 0.0078 0.9284 0.1835 0.025 Uiso 1.00 1 c R
H4 H -0.1331 0.9365 0.1621 0.031 Uiso 1.00 1 c R
H5 H -0.2014 0.7738 0.1723 0.030 Uiso 1.00 1 c R
H6 H -0.1283 0.6008 0.2035 0.029 Uiso 1.00 1 c R
H7 H 0.0111 0.5926 0.2228 0.024 Uiso 1.00 1 c R
H8 H 0.0831 0.9310 0.0972 0.033 Uiso 1.00 1 c R
H9 H 0.1243 1.1138 0.0814 0.045 Uiso 1.00 1 c R
H10 H 0.2498 1.1916 0.1909 0.048 Uiso 1.00 1 c R
H11 H 0.3321 1.0908 0.3182 0.044 Uiso 1.00 1 c R
H12 H 0.2904 0.9088 0.3346 0.032 Uiso 1.00 1 c R
H13 H 0.1074 0.4859 0.1792 0.034 Uiso 1.00 1 c R
H14 H 0.0164 0.3897 0.0523 0.050 Uiso 1.00 1 c R
H15 H 0.0697 0.3084 -0.0333 0.054 Uiso 1.00 1 c R
H16 H 0.2155 0.3229 0.0085 0.050 Uiso 1.00 1 c R
H17 H 0.3075 0.4165 0.1366 0.038 Uiso 1.00 1 c R
H18 H 0.3656 0.7642 0.3042 0.031 Uiso 1.00 1 c R
H19 H 0.4746 0.8581 0.2922 0.038 Uiso 1.00 1 c R
H20 H 0.5643 0.7606 0.2508 0.034 Uiso 1.00 1 c R
H21 H 0.5456 0.5671 0.2258 0.044 Uiso 1.00 1 c R
H22 H 0.4393 0.4726 0.2427 0.039 Uiso 1.00 1 c R
H23 H 0.2935 0.3788 0.5225 0.040 Uiso 1.00 1 c R
H24 H 0.3933 0.3846 0.5485 0.040 Uiso 1.00 1 c R
H25 H 0.3226 0.3687 0.4490 0.040 Uiso 1.00 1 c R
H26 H 0.4666 0.5516 0.5082 0.038 Uiso 1.00 1 c R
H27 H 0.4676 0.5989 0.5943 0.038 Uiso 1.00 1 c R
H28 H 0.4385 0.6790 0.5115 0.038 Uiso 1.00 1 c R
H29 H 0.0379 0.7057 0.3884 0.031 Uiso 1.00 1 c R
H30 H 0.0886 0.6905 0.4917 0.031 Uiso 1.00 1 c R
H31 H 0.0907 0.5925 0.4300 0.031 Uiso 1.00 1 c R
H32 H 0.2092 0.9285 0.4648 0.035 Uiso 1.00 1 c R
H33 H 0.1118 0.8995 0.4400 0.035 Uiso 1.00 1 c R
H34 H 0.1400 0.9060 0.3657 0.035 Uiso 1.00 1 c R
H35 H 0.2556 0.5543 0.5755 0.038 Uiso 1.00 1 c R
H36 H 0.3514 0.6016 0.6320 0.038 Uiso 1.00 1 c R
H37 H 0.3135 0.7774 0.5686 0.036 Uiso 1.00 1 c R
H38 H 0.2393 0.7440 0.5926 0.036 Uiso 1.00 1 c R
H39 H 0.3856 0.4145 0.0766 0.056 Uiso 0.50 1 c R
H40 H 0.3557 0.3481 -0.0127 0.056 Uiso 0.50 1 c R
H41 H 0.3203 0.4724 -0.0134 0.056 Uiso 0.50 1 c R
H42 H 0.4042 0.6238 0.0084 0.133 Uiso 1.00 1 c R
H43 H 0.4822 0.3055 0.0131 0.150 Uiso 1.00 1 c R

loop_
_atom_site_aniso_label
_atom_site_aniso_U_11
_atom_site_aniso_U_22
_atom_site_aniso_U_33
_atom_site_aniso_U_12
_atom_site_aniso_U_13
_atom_site_aniso_U_23
Pt1 0.01788(11) 0.01313(10) 0.01914(12) -0.00034(5) 0.01239(9) -0.00069(5)
Ge1 0.0230(2) 0.0118(2) 0.0218(2) 0.00189(17) 0.0160(2) 0.00231(16)
Ge2 0.0181(2) 0.0136(2) 0.0186(2) 0.00044(16) 0.0111(2) -0.00045(16)
P1 0.0240(6) 0.0191(5) 0.0212(6) 0.0007(4) 0.0103(5) -0.0000(4)
P2 0.0228(6) 0.0196(5) 0.0219(6) -0.0007(4) 0.0151(5) -0.0037(4)
C1 0.020(2) 0.020(2) 0.013(2) -0.0004(16) 0.0094(18) -0.0017(15)
C2 0.026(2) 0.014(2) 0.025(2) 0.0004(16) 0.014(2) -0.0005(15)
C3 0.028(2) 0.021(2) 0.029(2) 0.0061(18) 0.014(2) 0.0007(18)
C4 0.023(2) 0.027(2) 0.026(2) 0.0004(18) 0.014(2) -0.0013(19)
C5 0.030(2) 0.020(2) 0.027(2) -0.0018(18) 0.017(2) 0.0007(18)
C6 0.028(2) 0.0163(19) 0.021(2) 0.0048(17) 0.017(2) 0.0052(17)
C7 0.031(2) 0.015(2) 0.038(2) 0.0041(17) 0.028(2) 0.0022(18)
C8 0.043(3) 0.018(2) 0.038(2) 0.0030(19) 0.031(2) 0.0042(19)
C9 0.065(4) 0.019(2) 0.052(3) 0.009(2) 0.047(3) 0.012(2)
C10 0.062(4) 0.016(2) 0.071(4) -0.003(2) 0.055(3) 0.001(2)
C11 0.041(3) 0.023(2) 0.065(4) -0.011(2) 0.041(3) -0.012(2)
C12 0.030(2) 0.020(2) 0.043(3) 0.0028(18) 0.027(2) 0.001(2)
C13 0.027(2) 0.0144(19) 0.019(2) 0.0012(16) 0.010(2) 0.0005(16)
C14 0.027(2) 0.025(2) 0.029(2) -0.0078(19) 0.010(2) 0.0006(19)
C15 0.043(3) 0.037(3) 0.032(3) -0.017(2) 0.008(2) 0.007(2)
C16 0.068(4) 0.023(2) 0.020(3) -0.017(2) 0.002(3) 0.003(2)
C17 0.072(4) 0.022(2) 0.022(3) 0.009(2) 0.014(3) -0.0025(19)
C18 0.035(2) 0.031(2) 0.025(2) 0.010(2) 0.010(2) -0.004(2)
C19 0.018(2) 0.019(2) 0.020(2) 0.0008(17) 0.0118(19) 0.0025(17)
C20 0.025(2) 0.022(2) 0.036(2) -0.0004(18) 0.020(2) -0.0019(19)
C21 0.031(2) 0.019(2) 0.048(3) -0.0067(19) 0.022(2) -0.005(2)
C22 0.025(2) 0.031(2) 0.034(2) -0.007(2) 0.019(2) 0.000(2)
C23 0.035(3) 0.033(2) 0.060(3) -0.006(2) 0.037(3) -0.009(2)
C24 0.033(2) 0.021(2) 0.058(3) -0.005(2) 0.033(2) -0.010(2)
C25 0.047(3) 0.023(2) 0.025(2) 0.002(2) 0.013(2) 0.007(2)
C26 0.023(2) 0.031(2) 0.036(3) 0.001(2) 0.011(2) -0.004(2)
C27 0.027(2) 0.034(2) 0.023(2) -0.006(2) 0.016(2) -0.007(2)
C28 0.034(2) 0.020(2) 0.040(3) -0.001(2) 0.024(2) -0.007(2)
C29 0.034(2) 0.047(3) 0.018(2) 0.004(2) 0.015(2) 0.002(2)
C30 0.028(2) 0.038(2) 0.027(2) -0.000(2) 0.016(2) -0.011(2)
C31 0.038(6) 0.048(7) 0.053(8) -0.001(5) 0.021(6) -0.004(6)
C32 0.131(10) 0.072(7) 0.071(6) 0.026(7) -0.000(7) -0.031(5)
C33 0.112(8) 0.062(5) 0.041(4) 0.027(5) -0.015(5) -0.009(3)
C34 0.129(11) 0.055(6) 0.101(9) 0.029(6) -0.018(8) -0.019(6)

loop_
_atom_type_symbol
_atom_type_description
_atom_type_scat_dispersion_real
_atom_type_scat_dispersion_imag
_atom_type_scat_source
C C 0.003 0.002
;
International Tables for Crystallography
(1992, Vol. C, Tables 4.2.6.8 and 6.1.1.4)
;
H H 0.000 0.000
;
International Tables for Crystallography
(1992, Vol. C, Table 6.1.1.4)
;
Pt Pt -1.703 8.390
;
International Tables for Crystallography
(1992, Vol. C, Tables 4.2.6.8 and 6.1.1.4)
;
Ge Ge 0.155 1.800
;
International Tables for Crystallography
(1992, Vol. C, Tables 4.2.6.8 and 6.1.1.4)
;
P P 0.102 0.094
;
International Tables for Crystallography
(1992, Vol. C, Tables 4.2.6.8 and 6.1.1.4)
;

loop_
_geom_angle_atom_site_label_1
_geom_angle_atom_site_label_2
_geom_angle_atom_site_label_3
_geom_angle
_geom_angle_publ_flag
_geom_angle_site_symmetry_1
_geom_angle_site_symmetry_3
Ge1 Pt1 Ge2 90.634(18) yes . .
Ge1 Pt1 P1 175.52(3) yes . .
Ge1 Pt1 P2 93.40(3) yes . .
Ge2 Pt1 P1 90.97(4) yes . .
Ge2 Pt1 P2 175.90(3) yes . .
P1 Pt1 P2 85.06(4) yes . .
Pt1 Ge1 C1 111.94(13) yes . .
Pt1 Ge1 C7 117.34(12) yes . .
C1 Ge1 C7 105.3(2) yes . .
Pt1 Ge2 C13 119.07(16) yes . .
Pt1 Ge2 C19 113.43(14) yes . .
C13 Ge2 C19 108.0(2) yes . .
Pt1 P1 C25 122.78(16) yes . .
Pt1 P1 C26 111.89(19) yes . .
Pt1 P1 C29 108.98(16) yes . .
C25 P1 C26 104.0(2) yes . .
C25 P1 C29 103.6(3) yes . .
C26 P1 C29 103.8(2) yes . .
Pt1 P2 C27 114.12(19) yes . .
Pt1 P2 C28 123.4(2) yes . .
Pt1 P2 C30 107.2(2) yes . .
C27 P2 C28 102.9(2) yes . .
C27 P2 C30 103.0(2) yes . .
C28 P2 C30 104.2(2) yes . .
Ge1 C1 C2 123.8(3) yes . .
Ge1 C1 C6 119.2(3) yes . .
C2 C1 C6 117.0(4) yes . .
C1 C2 C3 121.3(4) yes . .
C2 C3 C4 120.3(4) yes . .
C3 C4 C5 119.6(5) yes . .
C4 C5 C6 119.7(4) yes . .
C1 C6 C5 122.1(4) yes . .
Ge1 C7 C8 119.8(3) yes . .
Ge1 C7 C12 122.4(3) yes . .
C8 C7 C12 117.7(4) yes . .
C7 C8 C9 121.5(4) yes . .
C8 C9 C10 119.6(4) yes . .
C9 C10 C11 120.2(5) yes . .
C10 C11 C12 119.9(4) yes . .
C7 C12 C11 121.1(4) yes . .
Ge2 C13 C14 120.4(4) yes . .
Ge2 C13 C18 121.5(3) yes . .
C14 C13 C18 117.9(4) yes . .
C13 C14 C15 120.5(6) yes . .
C14 C15 C16 120.8(6) yes . .
C15 C16 C17 119.4(5) yes . .
C16 C17 C18 119.9(7) yes . .
C13 C18 C17 121.4(6) yes . .
Ge2 C19 C20 120.8(4) yes . .
Ge2 C19 C24 122.0(3) yes . .
C20 C19 C24 117.1(5) yes . .
C19 C20 C21 121.7(5) yes . .
C20 C21 C22 120.3(4) yes . .
C21 C22 C23 119.1(6) yes . .
C22 C23 C24 120.1(6) yes . .
C19 C24 C23 121.7(4) yes . .
P1 C29 C30 110.2(4) yes . .
P2 C30 C29 109.7(3) yes . .
C33 C32 C34 123.0(14) yes . 3_665
C31 C33 C32 124.1(14) yes . .
C31 C33 C34 115.2(12) yes . .
C32 C33 C34 120.7(14) yes . .
C32 C34 C33 116.2(11) yes 3_665 .
Pt1 Ge1 H1 120.4(14) no . .
C1 Ge1 H1 103.2(15) no . .
C7 Ge1 H1 96.3(16) no . .
Pt1 Ge2 H2 116.4(15) no . .
C13 Ge2 H2 95.5(11) no . .
C19 Ge2 H2 101.9(15) no . .
C1 C2 H3 119.3 no . .
C3 C2 H3 119.4 no . .
C2 C3 H4 119.9 no . .
C4 C3 H4 119.9 no . .
C3 C4 H5 120.2 no . .
C5 C4 H5 120.2 no . .
C4 C5 H6 120.2 no . .
C6 C5 H6 120.2 no . .
C1 C6 H7 118.9 no . .
C5 C6 H7 118.9 no . .
C7 C8 H8 119.3 no . .
C9 C8 H8 119.3 no . .
C8 C9 H9 120.2 no . .
C10 C9 H9 120.2 no . .
C9 C10 H10 119.9 no . .
C11 C10 H10 119.9 no . .
C10 C11 H11 120.0 no . .
C12 C11 H11 120.1 no . .
C7 C12 H12 119.4 no . .
C11 C12 H12 119.4 no . .
C13 C14 H13 119.7 no . .
C15 C14 H13 119.7 no . .
C14 C15 H14 119.6 no . .
C16 C15 H14 119.6 no . .
C15 C16 H15 120.3 no . .
C17 C16 H15 120.3 no . .
C16 C17 H16 120.0 no . .
C18 C17 H16 120.1 no . .
C13 C18 H17 119.3 no . .
C17 C18 H17 119.3 no . .
C19 C20 H18 119.2 no . .
C21 C20 H18 119.2 no . .
C20 C21 H19 119.9 no . .
C22 C21 H19 119.9 no . .
C21 C22 H20 120.4 no . .
C23 C22 H20 120.4 no . .
C22 C23 H21 120.0 no . .
C24 C23 H21 120.0 no . .
C19 C24 H22 119.2 no . .
C23 C24 H22 119.1 no . .
P1 C25 H23 109.5 no . .
P1 C25 H24 109.5 no . .
P1 C25 H25 109.5 no . .
H23 C25 H24 109.5 no . .
H23 C25 H25 109.5 no . .
H24 C25 H25 109.5 no . .
P1 C26 H26 109.5 no . .
P1 C26 H27 109.5 no . .
P1 C26 H28 109.5 no . .
H26 C26 H27 109.5 no . .
H26 C26 H28 109.5 no . .
H27 C26 H28 109.5 no . .
P2 C27 H29 109.5 no . .
P2 C27 H30 109.5 no . .
P2 C27 H31 109.5 no . .
H29 C27 H30 109.5 no . .
H29 C27 H31 109.5 no . .
H30 C27 H31 109.5 no . .
P2 C28 H32 109.5 no . .
P2 C28 H33 109.5 no . .
P2 C28 H34 109.5 no . .
H32 C28 H33 109.5 no . .
H32 C28 H34 109.5 no . .
H33 C28 H34 109.5 no . .
P1 C29 H35 109.6 no . .
P1 C29 H36 109.6 no . .
C30 C29 H35 109.6 no . .
C30 C29 H36 109.6 no . .
H35 C29 H36 108.2 no . .
P2 C30 H37 109.7 no . .
P2 C30 H38 109.7 no . .
C29 C30 H37 109.7 no . .
C29 C30 H38 109.7 no . .
H37 C30 H38 108.2 no . .
C33 C31 H39 109.5 no . .
C33 C31 H40 109.5 no . .
C33 C31 H41 109.5 no . .
H39 C31 H40 109.5 no . .
H39 C31 H41 109.5 no . .
H40 C31 H41 109.5 no . .
C33 C32 H42 118.5 no . .
C34 C32 H42 118.5 no 3_665 .
C32 C34 H43 121.9 no 3_665 .
C33 C34 H43 121.9 no . .

loop_
_geom_bond_atom_site_label_1
_geom_bond_atom_site_label_2
_geom_bond_distance
_geom_bond_publ_flag
_geom_bond_site_symmetry_2
Pt1 Ge1 2.4527(4) yes .
Pt1 Ge2 2.4411(6) yes .
Pt1 P1 2.2930(11) yes .
Pt1 P2 2.2951(16) yes .
Ge1 C1 1.983(5) yes .
Ge1 C7 1.982(4) yes .
Ge2 C13 1.986(4) yes .
Ge2 C19 1.985(5) yes .
P1 C25 1.812(5) yes .
P1 C26 1.815(5) yes .
P1 C29 1.845(7) yes .
P2 C27 1.816(6) yes .
P2 C28 1.797(5) yes .
P2 C30 1.843(4) yes .
C1 C2 1.400(6) yes .
C1 C6 1.397(6) yes .
C2 C3 1.397(8) yes .
C3 C4 1.378(7) yes .
C4 C5 1.392(6) yes .
C5 C6 1.387(8) yes .
C7 C8 1.388(6) yes .
C7 C12 1.394(6) yes .
C8 C9 1.405(7) yes .
C9 C10 1.374(7) yes .
C10 C11 1.381(8) yes .
C11 C12 1.400(7) yes .
C13 C14 1.385(7) yes .
C13 C18 1.387(9) yes .
C14 C15 1.389(7) yes .
C15 C16 1.377(11) yes .
C16 C17 1.372(12) yes .
C17 C18 1.391(7) yes .
C19 C20 1.383(6) yes .
C19 C24 1.391(8) yes .
C20 C21 1.385(9) yes .
C21 C22 1.383(9) yes .
C22 C23 1.376(7) yes .
C23 C24 1.388(9) yes .
C29 C30 1.518(8) yes .
C31 C33 1.23(2) yes .
C32 C33 1.335(15) yes .
C32 C34 1.41(2) yes 3_665
C33 C34 1.39(2) yes .
Ge1 H1 1.57(4) no .
Ge2 H2 1.87(3) no .
C2 H3 0.950 no .
C3 H4 0.950 no .
C4 H5 0.950 no .
C5 H6 0.950 no .
C6 H7 0.950 no .
C8 H8 0.950 no .
C9 H9 0.950 no .
C10 H10 0.950 no .
C11 H11 0.950 no .
C12 H12 0.950 no .
C14 H13 0.950 no .
C15 H14 0.950 no .
C16 H15 0.950 no .
C17 H16 0.950 no .
C18 H17 0.950 no .
C20 H18 0.950 no .
C21 H19 0.950 no .
C22 H20 0.950 no .
C23 H21 0.950 no .
C24 H22 0.950 no .
C25 H23 0.980 no .
C25 H24 0.980 no .
C25 H25 0.980 no .
C26 H26 0.980 no .
C26 H27 0.980 no .
C26 H28 0.980 no .
C27 H29 0.980 no .
C27 H30 0.980 no .
C27 H31 0.980 no .
C28 H32 0.980 no .
C28 H33 0.980 no .
C28 H34 0.980 no .
C29 H35 0.990 no .
C29 H36 0.990 no .
C30 H37 0.990 no .
C30 H38 0.990 no .
C31 H39 0.980 no .
C31 H40 0.980 no .
C31 H41 0.980 no .
C32 H42 0.950 no .
C34 H43 0.950 no .
